data_4066571
loop_
_publ_author_name
'Maity, Basudev'
'Roy, Mithun'
'Banik, Bhabatosh'
'Majumdar, Ritankar'
'Dighe, Rajan R.'
'Chakravarty, Akhil R.'

_publ_section_title
;
 Ferrocene-Promoted Photoactivated DNA Cleavage and Anticancer Activity of
 Terpyridyl Copper(II) Phenanthroline Complexes
;
_journal_issue 16
_journal_name_full Organometallics
_journal_page_first 3632
_journal_paper_doi 10.1021/om100524x
_journal_volume 29
_journal_year 2010
_chemical_formula_moiety 'C37 H27 Cu F12 Fe N5 P2'
_chemical_formula_sum 'C37 H27 Cu F12 Fe N5 P2'
_chemical_formula_weight 950.97
_chemical_name_systematic
;
 ?
;
_space_group_IT_number 15
_symmetry_cell_setting monoclinic
_symmetry_space_group_name_Hall '-C 2yc'
_symmetry_space_group_name_H-M 'C 1 2/c 1'
_atom_sites_solution_hydrogens geom
_atom_sites_solution_primary direct
_atom_sites_solution_secondary difmap
_audit_creation_method SHELXL-97
_cell_angle_alpha 90.00
_cell_angle_beta 110.783(4)
_cell_angle_gamma 90.00
_cell_formula_units_Z 8
_cell_length_a 28.524(7)
_cell_length_b 9.382(2)
_cell_length_c 29.117(7)
_cell_measurement_temperature 293(2)
_cell_volume 7285(3)
_computing_cell_refinement 'Bruker Smart'
_computing_data_collection 'Bruker Smart'
_computing_data_reduction 'Bruker Saint'
_computing_molecular_graphics 'Ortep-3 for Windows (Farrugia, 1997)'
_computing_publication_material 'WinGX publication routines (Farrugia, 1999)'
_computing_structure_refinement 'SHELXL-97 (Sheldrick, 1997)'
_computing_structure_solution 'SHELXS-97 (Sheldrick, 1997)'
_diffrn_ambient_temperature 293(2)
_diffrn_measured_fraction_theta_full 0.956
_diffrn_measured_fraction_theta_max 0.956
_diffrn_measurement_device_type 'Bruker Smart CCD Area Detector'
_diffrn_measurement_method 'omega scans'
_diffrn_radiation_monochromator graphite
_diffrn_radiation_source 'fine-focus sealed tube'
_diffrn_radiation_type MoK\a
_diffrn_radiation_wavelength 0.71073
_diffrn_reflns_av_R_equivalents 0.0820
_diffrn_reflns_av_sigmaI/netI 0.0953
_diffrn_reflns_limit_h_max 37
_diffrn_reflns_limit_h_min -37
_diffrn_reflns_limit_k_max 12
_diffrn_reflns_limit_k_min -12
_diffrn_reflns_limit_l_max 38
_diffrn_reflns_limit_l_min -37
_diffrn_reflns_number 31050
_diffrn_reflns_theta_full 28.36
_diffrn_reflns_theta_max 28.36
_diffrn_reflns_theta_min 1.72
_exptl_absorpt_coefficient_mu 1.169
_exptl_absorpt_correction_T_max 0.680
_exptl_absorpt_correction_T_min 0.485
_exptl_absorpt_correction_type empirical
_exptl_absorpt_process_details SADABS(Sheldrick,1997)
_exptl_crystal_colour dark
_exptl_crystal_density_diffrn 1.734
_exptl_crystal_density_method 'not measured'
_exptl_crystal_description block
_exptl_crystal_F_000 3816
_exptl_crystal_size_max 0.61
_exptl_crystal_size_mid 0.56
_exptl_crystal_size_min 0.33
_refine_diff_density_max 0.863
_refine_diff_density_min -0.369
_refine_diff_density_rms 0.101
_refine_ls_extinction_method none
_refine_ls_goodness_of_fit_ref 1.022
_refine_ls_hydrogen_treatment constr
_refine_ls_matrix_type full
_refine_ls_number_parameters 526
_refine_ls_number_reflns 8717
_refine_ls_number_restraints 0
_refine_ls_restrained_S_all 1.022
_refine_ls_R_factor_all 0.1624
_refine_ls_R_factor_gt 0.0821
_refine_ls_shift/su_max 0.000
_refine_ls_shift/su_mean 0.000
_refine_ls_structure_factor_coef Fsqd
_refine_ls_weighting_details 'calc w=1/[\s^2^(Fo^2^)+(0.0818P)^2^+18.9371P] where P=(Fo^2^+2Fc^2^)/3'
_refine_ls_weighting_scheme calc
_refine_ls_wR_factor_gt 0.1677
_refine_ls_wR_factor_ref 0.2062
_reflns_number_gt 4610
_reflns_number_total 8717
_reflns_threshold_expression >2sigma(I)
_cod_data_source_file om100524x_si_001.cif
_cod_data_source_block arc
_cod_original_sg_symbol_H-M c2/c
_cod_database_code 4066571

loop_
_symmetry_equiv_pos_as_xyz
'x, y, z'
'-x, y, -z+1/2'
'x+1/2, y+1/2, z'
'-x+1/2, y+1/2, -z+1/2'
'-x, -y, -z'
'x, -y, z-1/2'
'-x+1/2, -y+1/2, -z'
'x+1/2, -y+1/2, z-1/2'

loop_
_atom_site_label
_atom_site_type_symbol
_atom_site_fract_x
_atom_site_fract_y
_atom_site_fract_z
_atom_site_U_iso_or_equiv
_atom_site_adp_type
_atom_site_occupancy
_atom_site_symmetry_multiplicity
_atom_site_calc_flag
_atom_site_refinement_flags
Cu1 Cu 0.42156(2) 0.19364(7) 0.06871(2) 0.0387(2) Uani 1 1 d .
Fe1 Fe 0.66058(3) -0.08028(11) 0.24579(3) 0.0537(3) Uani 1 1 d .
P1 P 0.32474(8) -0.2828(2) -0.10278(8) 0.0671(6) Uani 1 1 d .
P2 P 0.5000 0.0000 0.0000 0.0560(7) Uani 1 2 d S
P3 P 0.5000 -0.4917(3) 0.2500 0.0576(7) Uani 1 2 d S
F11 F 0.3148(4) -0.4243(8) -0.1298(3) 0.200(4) Uani 1 1 d .
F12 F 0.2860(3) -0.2026(9) -0.1466(3) 0.200(4) Uani 1 1 d .
F13 F 0.2782(3) -0.3196(8) -0.0905(4) 0.198(4) Uani 1 1 d .
F14 F 0.3298(3) -0.1369(7) -0.0771(3) 0.152(3) Uani 1 1 d .
F15 F 0.3572(3) -0.3608(10) -0.0591(3) 0.219(4) Uani 1 1 d .
F16 F 0.3656(3) -0.2452(9) -0.1199(4) 0.232(5) Uani 1 1 d .
F21 F 0.4798(2) 0.1449(4) 0.01258(18) 0.0940(15) Uani 1 1 d .
F22 F 0.5187(2) -0.0468(5) 0.05519(18) 0.1079(17) Uani 1 1 d .
F23 F 0.55183(18) 0.0694(5) 0.0071(2) 0.1149(19) Uani 1 1 d .
F31 F 0.5000 -0.3221(6) 0.2500 0.111(3) Uani 1 2 d S
F32 F 0.4769(2) -0.4934(5) 0.19239(14) 0.1010(17) Uani 1 1 d .
F33 F 0.5000 -0.6591(7) 0.2500 0.099(2) Uani 1 2 d S
F34 F 0.5529(2) -0.4958(8) 0.2466(2) 0.140(2) Uani 1 1 d .
N1 N 0.46153(17) 0.3749(5) 0.06917(17) 0.0399(11) Uani 1 1 d .
N2 N 0.48113(16) 0.1552(5) 0.12340(16) 0.0365(11) Uani 1 1 d .
N3 N 0.41009(16) -0.0158(5) 0.07932(17) 0.0383(11) Uani 1 1 d .
N4 N 0.36212(17) 0.2362(5) 0.00965(16) 0.0377(11) Uani 1 1 d .
N5 N 0.37072(16) 0.2958(5) 0.10312(16) 0.0377(11) Uani 1 1 d .
C1 C 0.6876(7) -0.1044(12) 0.1912(5) 0.114(4) Uani 1 1 d .
H1 H 0.6972 -0.0300 0.1753 0.137 Uiso 1 1 calc R
C2 C 0.7173(5) -0.1757(19) 0.2313(6) 0.129(5) Uani 1 1 d .
H2 H 0.7514 -0.1597 0.2472 0.154 Uiso 1 1 calc R
C3 C 0.6904(8) -0.2721(15) 0.2447(5) 0.144(6) Uani 1 1 d .
H3 H 0.7027 -0.3314 0.2719 0.173 Uiso 1 1 calc R
C4 C 0.6424(7) -0.2708(15) 0.2125(7) 0.129(5) Uani 1 1 d .
H4 H 0.6164 -0.3295 0.2133 0.155 Uiso 1 1 calc R
C5 C 0.6393(5) -0.1651(17) 0.1780(4) 0.113(4) Uani 1 1 d .
H5 H 0.6109 -0.1393 0.1515 0.136 Uiso 1 1 calc R
C6 C 0.6149(3) -0.0346(8) 0.2831(2) 0.0630(19) Uani 1 1 d .
H6 H 0.5895 -0.0928 0.2854 0.076 Uiso 1 1 calc R
C7 C 0.6656(3) -0.0345(10) 0.3155(2) 0.077(2) Uani 1 1 d .
H7 H 0.6789 -0.0923 0.3430 0.093 Uiso 1 1 calc R
C8 C 0.6921(3) 0.0656(9) 0.2995(3) 0.069(2) Uani 1 1 d .
H8 H 0.7261 0.0850 0.3143 0.083 Uiso 1 1 calc R
C9 C 0.6586(2) 0.1339(8) 0.2567(2) 0.0548(17) Uani 1 1 d .
H9 H 0.6665 0.2058 0.2387 0.066 Uiso 1 1 calc R
C10 C 0.6101(2) 0.0695(7) 0.2468(2) 0.0459(15) Uani 1 1 d .
C11 C 0.5652(2) 0.1006(6) 0.2039(2) 0.0418(14) Uani 1 1 d .
C12 C 0.5603(2) 0.2268(6) 0.1775(2) 0.0440(14) Uani 1 1 d .
H12 H 0.5858 0.2944 0.1871 0.053 Uiso 1 1 calc R
C13 C 0.5178(2) 0.2514(6) 0.1372(2) 0.0382(13) Uani 1 1 d .
C14 C 0.5068(2) 0.3772(6) 0.1052(2) 0.0377(13) Uani 1 1 d .
C15 C 0.5393(2) 0.4898(6) 0.1093(2) 0.0522(16) Uani 1 1 d .
H15 H 0.5708 0.4902 0.1340 0.063 Uiso 1 1 calc R
C16 C 0.5250(3) 0.6011(7) 0.0767(3) 0.0635(19) Uani 1 1 d .
H16 H 0.5466 0.6774 0.0793 0.076 Uiso 1 1 calc R
C17 C 0.4786(3) 0.5990(7) 0.0403(3) 0.0583(18) Uani 1 1 d .
H17 H 0.4680 0.6741 0.0182 0.070 Uiso 1 1 calc R
C18 C 0.4483(2) 0.4833(6) 0.0374(2) 0.0508(16) Uani 1 1 d .
H18 H 0.4172 0.4801 0.0122 0.061 Uiso 1 1 calc R
C19 C 0.5264(2) 0.0005(6) 0.1878(2) 0.0417(14) Uani 1 1 d .
H19 H 0.5285 -0.0848 0.2047 0.050 Uiso 1 1 calc R
C20 C 0.48504(19) 0.0295(6) 0.1468(2) 0.0381(13) Uani 1 1 d .
C21 C 0.4438(2) -0.0686(6) 0.1208(2) 0.0368(13) Uani 1 1 d .
C22 C 0.4403(2) -0.2066(6) 0.1353(2) 0.0452(14) Uani 1 1 d .
H22 H 0.4639 -0.2420 0.1641 0.054 Uiso 1 1 calc R
C23 C 0.4021(3) -0.2905(7) 0.1071(3) 0.0579(17) Uani 1 1 d .
H23 H 0.3986 -0.3828 0.1171 0.069 Uiso 1 1 calc R
C24 C 0.3684(2) -0.2386(7) 0.0636(3) 0.0575(18) Uani 1 1 d .
H24 H 0.3426 -0.2956 0.0435 0.069 Uiso 1 1 calc R
C25 C 0.3739(2) -0.1001(6) 0.0509(2) 0.0471(15) Uani 1 1 d .
H25 H 0.3517 -0.0642 0.0215 0.056 Uiso 1 1 calc R
C26 C 0.3747(2) 0.3231(7) 0.1485(2) 0.0484(15) Uani 1 1 d .
H26 H 0.4010 0.2817 0.1739 0.058 Uiso 1 1 calc R
C27 C 0.3415(3) 0.4111(7) 0.1606(2) 0.0578(17) Uani 1 1 d .
H27 H 0.3459 0.4277 0.1934 0.069 Uiso 1 1 calc R
C28 C 0.3029(2) 0.4723(7) 0.1245(2) 0.0555(17) Uani 1 1 d .
H28 H 0.2806 0.5317 0.1322 0.067 Uiso 1 1 calc R
C29 C 0.2966(2) 0.4451(6) 0.0752(2) 0.0429(14) Uani 1 1 d .
C30 C 0.2572(2) 0.5046(7) 0.0343(3) 0.0542(17) Uani 1 1 d .
H30 H 0.2343 0.5670 0.0397 0.065 Uiso 1 1 calc R
C31 C 0.2529(2) 0.4715(7) -0.0115(2) 0.0534(17) Uani 1 1 d .
H31 H 0.2267 0.5109 -0.0375 0.064 Uiso 1 1 calc R
C32 C 0.2868(2) 0.3787(6) -0.0219(2) 0.0420(14) Uani 1 1 d .
C33 C 0.2825(2) 0.3379(7) -0.0695(2) 0.0575(18) Uani 1 1 d .
H33 H 0.2560 0.3718 -0.0964 0.069 Uiso 1 1 calc R
C34 C 0.3165(3) 0.2499(8) -0.0765(2) 0.0595(18) Uani 1 1 d .
H34 H 0.3136 0.2224 -0.1081 0.071 Uiso 1 1 calc R
C35 C 0.3560(2) 0.2004(7) -0.0362(2) 0.0521(16) Uani 1 1 d .
H35 H 0.3792 0.1394 -0.0416 0.063 Uiso 1 1 calc R
C36 C 0.32684(18) 0.3220(6) 0.01692(19) 0.0347(12) Uani 1 1 d .
C37 C 0.3316(2) 0.3553(6) 0.06627(19) 0.0362(12) Uani 1 1 d .

loop_
_atom_site_aniso_label
_atom_site_aniso_U_11
_atom_site_aniso_U_22
_atom_site_aniso_U_33
_atom_site_aniso_U_23
_atom_site_aniso_U_13
_atom_site_aniso_U_12
Cu1 0.0347(4) 0.0330(4) 0.0439(4) 0.0057(3) 0.0083(3) 0.0023(3)
Fe1 0.0486(5) 0.0632(6) 0.0440(5) 0.0000(5) 0.0100(4) 0.0075(5)
P1 0.0695(13) 0.0659(13) 0.0679(13) -0.0017(10) 0.0270(11) 0.0024(10)
P2 0.0648(16) 0.0389(14) 0.0811(19) 0.0071(12) 0.0467(14) 0.0060(11)
P3 0.0744(18) 0.0526(16) 0.0398(13) 0.000 0.0129(12) 0.000
F11 0.271(10) 0.110(6) 0.204(8) -0.069(5) 0.066(8) -0.014(6)
F12 0.190(8) 0.174(8) 0.168(7) 0.063(6) -0.021(6) 0.011(6)
F13 0.151(6) 0.147(6) 0.350(12) 0.057(7) 0.154(8) 0.000(5)
F14 0.145(5) 0.119(5) 0.209(7) -0.078(5) 0.084(5) -0.022(4)
F15 0.196(8) 0.220(8) 0.149(6) 0.080(6) -0.051(6) 0.004(7)
F16 0.262(10) 0.152(7) 0.422(14) 0.046(8) 0.292(11) 0.044(7)
F21 0.142(4) 0.051(3) 0.121(4) 0.008(3) 0.087(3) 0.025(3)
F22 0.170(5) 0.081(3) 0.085(3) 0.018(3) 0.060(4) 0.030(3)
F23 0.079(3) 0.089(4) 0.185(6) 0.007(4) 0.058(4) -0.014(3)
F31 0.195(8) 0.053(4) 0.052(4) 0.000 0.005(4) 0.000
F32 0.163(5) 0.073(3) 0.044(2) 0.002(2) 0.008(3) 0.006(3)
F33 0.159(7) 0.060(4) 0.081(4) 0.000 0.048(5) 0.000
F34 0.097(4) 0.174(6) 0.155(6) 0.009(5) 0.053(4) -0.029(4)
N1 0.043(3) 0.031(3) 0.047(3) 0.003(2) 0.018(2) 0.003(2)
N2 0.034(2) 0.035(3) 0.038(3) 0.004(2) 0.010(2) 0.0012(19)
N3 0.038(2) 0.030(2) 0.045(3) 0.006(2) 0.012(2) 0.003(2)
N4 0.041(3) 0.038(3) 0.035(3) -0.001(2) 0.016(2) 0.000(2)
N5 0.038(2) 0.035(3) 0.037(3) 0.003(2) 0.009(2) -0.001(2)
C1 0.182(14) 0.095(8) 0.104(9) -0.011(7) 0.097(9) 0.019(9)
C2 0.089(8) 0.135(12) 0.168(15) -0.052(11) 0.053(9) 0.021(9)
C3 0.186(16) 0.084(9) 0.134(12) -0.003(8) 0.024(13) 0.060(10)
C4 0.166(14) 0.099(9) 0.150(12) -0.064(9) 0.091(11) -0.044(9)
C5 0.099(8) 0.157(12) 0.063(6) -0.053(7) 0.004(6) 0.048(8)
C6 0.059(4) 0.092(6) 0.036(4) 0.007(4) 0.015(3) 0.003(4)
C7 0.072(5) 0.115(7) 0.031(4) 0.006(4) 0.002(3) 0.013(5)
C8 0.049(4) 0.090(6) 0.054(4) -0.013(4) 0.000(3) -0.004(4)
C9 0.046(4) 0.065(4) 0.042(4) -0.012(3) 0.002(3) 0.002(3)
C10 0.048(3) 0.058(4) 0.031(3) -0.007(3) 0.013(3) -0.001(3)
C11 0.040(3) 0.049(4) 0.039(3) -0.004(3) 0.017(3) 0.002(3)
C12 0.040(3) 0.045(4) 0.047(3) -0.009(3) 0.015(3) -0.006(3)
C13 0.038(3) 0.034(3) 0.044(3) -0.003(3) 0.016(3) -0.001(2)
C14 0.041(3) 0.033(3) 0.043(3) -0.004(3) 0.021(3) 0.002(2)
C15 0.050(4) 0.041(4) 0.064(4) -0.006(3) 0.019(3) -0.012(3)
C16 0.075(5) 0.037(4) 0.086(5) -0.001(4) 0.038(4) -0.017(3)
C17 0.072(5) 0.037(4) 0.072(5) 0.014(3) 0.032(4) 0.003(3)
C18 0.055(4) 0.041(4) 0.054(4) 0.011(3) 0.017(3) 0.009(3)
C19 0.043(3) 0.045(3) 0.036(3) 0.006(3) 0.011(3) 0.003(3)
C20 0.034(3) 0.041(3) 0.040(3) 0.002(3) 0.014(2) 0.002(2)
C21 0.035(3) 0.034(3) 0.044(3) 0.002(2) 0.018(2) 0.000(2)
C22 0.046(3) 0.041(3) 0.045(3) 0.008(3) 0.012(3) 0.000(3)
C23 0.064(4) 0.041(4) 0.070(5) 0.006(3) 0.025(4) -0.009(3)
C24 0.052(4) 0.040(4) 0.073(5) 0.003(3) 0.015(3) -0.013(3)
C25 0.038(3) 0.047(4) 0.049(4) -0.002(3) 0.007(3) -0.005(3)
C26 0.050(4) 0.053(4) 0.035(3) -0.001(3) 0.007(3) -0.004(3)
C27 0.071(5) 0.060(4) 0.045(4) -0.009(3) 0.025(3) -0.003(4)
C28 0.058(4) 0.055(4) 0.062(4) -0.011(3) 0.033(4) 0.004(3)
C29 0.041(3) 0.038(3) 0.051(4) -0.002(3) 0.018(3) -0.004(3)
C30 0.040(3) 0.054(4) 0.070(5) -0.001(3) 0.020(3) 0.008(3)
C31 0.037(3) 0.065(4) 0.050(4) 0.014(3) 0.005(3) 0.010(3)
C32 0.039(3) 0.043(3) 0.040(3) 0.005(3) 0.008(3) -0.001(3)
C33 0.056(4) 0.068(5) 0.039(4) 0.005(3) 0.004(3) 0.005(3)
C34 0.069(4) 0.074(5) 0.031(3) -0.001(3) 0.013(3) 0.005(4)
C35 0.054(4) 0.056(4) 0.050(4) -0.005(3) 0.023(3) 0.008(3)
C36 0.031(3) 0.030(3) 0.040(3) 0.000(2) 0.010(2) -0.002(2)
C37 0.036(3) 0.035(3) 0.037(3) -0.001(2) 0.014(2) -0.005(2)

loop_
_atom_type_symbol
_atom_type_description
_atom_type_scat_dispersion_real
_atom_type_scat_dispersion_imag
_atom_type_scat_source
C C 0.0033 0.0016 'International Tables Vol C Tables 4.2.6.8 and 6.1.1.4'
H H 0.0000 0.0000 'International Tables Vol C Tables 4.2.6.8 and 6.1.1.4'
N N 0.0061 0.0033 'International Tables Vol C Tables 4.2.6.8 and 6.1.1.4'
F F 0.0171 0.0103 'International Tables Vol C Tables 4.2.6.8 and 6.1.1.4'
P P 0.1023 0.0942 'International Tables Vol C Tables 4.2.6.8 and 6.1.1.4'
Fe Fe 0.3463 0.8444 'International Tables Vol C Tables 4.2.6.8 and 6.1.1.4'
Cu Cu 0.3201 1.2651 'International Tables Vol C Tables 4.2.6.8 and 6.1.1.4'

loop_
_geom_angle_atom_site_label_1
_geom_angle_atom_site_label_2
_geom_angle_atom_site_label_3
_geom_angle
_geom_angle_site_symmetry_1
_geom_angle_site_symmetry_3
N2 Cu1 N4 176.72(19) . .
N2 Cu1 N3 80.44(18) . .
N4 Cu1 N3 101.10(18) . .
N2 Cu1 N1 79.76(19) . .
N4 Cu1 N1 98.14(19) . .
N3 Cu1 N1 157.22(18) . .
N2 Cu1 N5 103.47(18) . .
N4 Cu1 N5 79.17(17) . .
N3 Cu1 N5 100.39(17) . .
N1 Cu1 N5 95.09(17) . .
C3 Fe1 C5 67.0(5) . .
C3 Fe1 C1 66.4(6) . .
C5 Fe1 C1 41.1(4) . .
C3 Fe1 C4 39.6(5) . .
C5 Fe1 C4 40.4(5) . .
C1 Fe1 C4 67.9(5) . .
C3 Fe1 C6 124.1(7) . .
C5 Fe1 C6 125.8(5) . .
C1 Fe1 C6 162.3(6) . .
C4 Fe1 C6 110.1(4) . .
C3 Fe1 C2 38.7(5) . .
C5 Fe1 C2 66.8(5) . .
C1 Fe1 C2 39.2(5) . .
C4 Fe1 C2 66.1(5) . .
C6 Fe1 C2 157.7(6) . .
C3 Fe1 C10 159.7(7) . .
C5 Fe1 C10 108.7(3) . .
C1 Fe1 C10 124.4(5) . .
C4 Fe1 C10 124.2(6) . .
C6 Fe1 C10 40.9(3) . .
C2 Fe1 C10 159.9(7) . .
C3 Fe1 C7 109.2(5) . .
C5 Fe1 C7 162.6(6) . .
C1 Fe1 C7 154.7(6) . .
C4 Fe1 C7 125.8(6) . .
C6 Fe1 C7 41.0(3) . .
C2 Fe1 C7 121.7(5) . .
C10 Fe1 C7 68.7(3) . .
C3 Fe1 C8 123.1(6) . .
C5 Fe1 C8 156.7(6) . .
C1 Fe1 C8 119.7(5) . .
C4 Fe1 C8 159.6(7) . .
C6 Fe1 C8 68.6(3) . .
C2 Fe1 C8 106.9(4) . .
C10 Fe1 C8 69.1(3) . .
C7 Fe1 C8 39.9(3) . .
C3 Fe1 C9 158.0(7) . .
C5 Fe1 C9 121.8(5) . .
C1 Fe1 C9 105.9(4) . .
C4 Fe1 C9 159.1(7) . .
C6 Fe1 C9 69.4(3) . .
C2 Fe1 C9 122.5(6) . .
C10 Fe1 C9 41.7(2) . .
C7 Fe1 C9 68.4(3) . .
C8 Fe1 C9 41.0(3) . .
F16 P1 F15 94.7(6) . .
F16 P1 F11 93.4(5) . .
F15 P1 F11 87.6(5) . .
F16 P1 F13 174.0(6) . .
F15 P1 F13 91.0(5) . .
F11 P1 F13 84.6(5) . .
F16 P1 F14 90.2(5) . .
F15 P1 F14 95.7(5) . .
F11 P1 F14 174.9(5) . .
F13 P1 F14 91.4(4) . .
F16 P1 F12 91.4(6) . .
F15 P1 F12 173.9(6) . .
F11 P1 F12 92.9(5) . .
F13 P1 F12 83.0(5) . .
F14 P1 F12 83.4(5) . .
F23 P2 F23 180.0(4) 5_655 .
F23 P2 F22 91.1(3) 5_655 5_655
F23 P2 F22 88.9(3) . 5_655
F23 P2 F22 88.9(3) 5_655 .
F23 P2 F22 91.1(3) . .
F22 P2 F22 180.0(4) 5_655 .
F23 P2 F21 91.0(3) 5_655 5_655
F23 P2 F21 89.0(3) . 5_655
F22 P2 F21 91.3(2) 5_655 5_655
F22 P2 F21 88.7(2) . 5_655
F23 P2 F21 89.0(3) 5_655 .
F23 P2 F21 91.0(3) . .
F22 P2 F21 88.7(2) 5_655 .
F22 P2 F21 91.3(2) . .
F21 P2 F21 180.0(3) 5_655 .
F34 P3 F34 177.2(6) . 2_655
F34 P3 F32 91.0(3) . 2_655
F34 P3 F32 88.9(3) 2_655 2_655
F34 P3 F32 88.9(3) . .
F34 P3 F32 91.0(3) 2_655 .
F32 P3 F32 178.9(4) 2_655 .
F34 P3 F33 88.6(3) . .
F34 P3 F33 88.6(3) 2_655 .
F32 P3 F33 89.43(19) 2_655 .
F32 P3 F33 89.43(19) . .
F34 P3 F31 91.4(3) . .
F34 P3 F31 91.4(3) 2_655 .
F32 P3 F31 90.57(19) 2_655 .
F32 P3 F31 90.57(19) . .
F33 P3 F31 180.000(1) . .
C18 N1 C14 119.0(5) . .
C18 N1 Cu1 127.5(4) . .
C14 N1 Cu1 113.4(4) . .
C13 N2 C20 121.7(5) . .
C13 N2 Cu1 119.7(4) . .
C20 N2 Cu1 118.5(4) . .
C25 N3 C21 119.3(5) . .
C25 N3 Cu1 127.7(4) . .
C21 N3 Cu1 113.0(4) . .
C35 N4 C36 117.7(5) . .
C35 N4 Cu1 126.1(4) . .
C36 N4 Cu1 115.9(3) . .
C26 N5 C37 117.9(5) . .
C26 N5 Cu1 133.9(4) . .
C37 N5 Cu1 107.5(3) . .
C2 C1 C5 106.6(12) . .
C2 C1 Fe1 70.7(6) . .
C5 C1 Fe1 69.4(6) . .
C2 C1 H1 126.7 . .
C5 C1 H1 126.7 . .
Fe1 C1 H1 124.8 . .
C3 C2 C1 109.9(13) . .
C3 C2 Fe1 69.7(7) . .
C1 C2 Fe1 70.1(6) . .
C3 C2 H2 125.0 . .
C1 C2 H2 125.0 . .
Fe1 C2 H2 126.8 . .
C2 C3 C4 109.7(14) . .
C2 C3 Fe1 71.6(7) . .
C4 C3 Fe1 70.8(7) . .
C2 C3 H3 125.2 . .
C4 C3 H3 125.2 . .
Fe1 C3 H3 124.0 . .
C3 C4 C5 107.1(12) . .
C3 C4 Fe1 69.5(7) . .
C5 C4 Fe1 69.7(6) . .
C3 C4 H4 126.4 . .
C5 C4 H4 126.4 . .
Fe1 C4 H4 125.9 . .
C4 C5 C1 106.6(10) . .
C4 C5 Fe1 69.8(6) . .
C1 C5 Fe1 69.4(5) . .
C4 C5 H5 126.7 . .
C1 C5 H5 126.7 . .
Fe1 C5 H5 125.6 . .
C10 C6 C7 107.7(7) . .
C10 C6 Fe1 69.7(4) . .
C7 C6 Fe1 70.0(4) . .
C10 C6 H6 126.1 . .
C7 C6 H6 126.1 . .
Fe1 C6 H6 125.7 . .
C8 C7 C6 109.0(7) . .
C8 C7 Fe1 70.2(4) . .
C6 C7 Fe1 69.0(4) . .
C8 C7 H7 125.5 . .
C6 C7 H7 125.5 . .
Fe1 C7 H7 126.9 . .
C7 C8 C9 108.9(6) . .
C7 C8 Fe1 69.9(4) . .
C9 C8 Fe1 69.8(4) . .
C7 C8 H8 125.6 . .
C9 C8 H8 125.6 . .
Fe1 C8 H8 126.3 . .
C8 C9 C10 106.5(6) . .
C8 C9 Fe1 69.3(4) . .
C10 C9 Fe1 68.5(4) . .
C8 C9 H9 126.8 . .
C10 C9 H9 126.8 . .
Fe1 C9 H9 127.0 . .
C6 C10 C9 107.9(6) . .
C6 C10 C11 126.9(6) . .
C9 C10 C11 125.0(6) . .
C6 C10 Fe1 69.4(4) . .
C9 C10 Fe1 69.8(4) . .
C11 C10 Fe1 122.6(4) . .
C12 C11 C19 118.2(5) . .
C12 C11 C10 121.8(5) . .
C19 C11 C10 120.0(5) . .
C13 C12 C11 120.0(5) . .
C13 C12 H12 120.0 . .
C11 C12 H12 120.0 . .
N2 C13 C12 120.3(5) . .
N2 C13 C14 112.7(5) . .
C12 C13 C14 127.0(5) . .
N1 C14 C15 120.5(5) . .
N1 C14 C13 114.3(5) . .
C15 C14 C13 125.1(5) . .
C16 C15 C14 119.8(6) . .
C16 C15 H15 120.1 . .
C14 C15 H15 120.1 . .
C17 C16 C15 119.5(6) . .
C17 C16 H16 120.2 . .
C15 C16 H16 120.2 . .
C16 C17 C18 118.3(6) . .
C16 C17 H17 120.9 . .
C18 C17 H17 120.9 . .
N1 C18 C17 122.9(6) . .
N1 C18 H18 118.5 . .
C17 C18 H18 118.5 . .
C20 C19 C11 119.4(5) . .
C20 C19 H19 120.3 . .
C11 C19 H19 120.3 . .
N2 C20 C19 120.3(5) . .
N2 C20 C21 112.3(5) . .
C19 C20 C21 127.2(5) . .
N3 C21 C22 121.1(5) . .
N3 C21 C20 114.7(5) . .
C22 C21 C20 124.1(5) . .
C23 C22 C21 119.3(6) . .
C23 C22 H22 120.4 . .
C21 C22 H22 120.4 . .
C22 C23 C24 119.9(6) . .
C22 C23 H23 120.0 . .
C24 C23 H23 120.0 . .
C25 C24 C23 118.1(6) . .
C25 C24 H24 120.9 . .
C23 C24 H24 120.9 . .
N3 C25 C24 122.1(6) . .
N3 C25 H25 118.9 . .
C24 C25 H25 118.9 . .
N5 C26 C27 123.1(6) . .
N5 C26 H26 118.4 . .
C27 C26 H26 118.4 . .
C28 C27 C26 119.7(6) . .
C28 C27 H27 120.1 . .
C26 C27 H27 120.1 . .
C27 C28 C29 119.4(6) . .
C27 C28 H28 120.3 . .
C29 C28 H28 120.3 . .
C37 C29 C28 117.3(5) . .
C37 C29 C30 118.8(6) . .
C28 C29 C30 123.9(6) . .
C31 C30 C29 120.6(6) . .
C31 C30 H30 119.7 . .
C29 C30 H30 119.7 . .
C30 C31 C32 122.1(6) . .
C30 C31 H31 118.9 . .
C32 C31 H31 118.9 . .
C36 C32 C33 117.1(6) . .
C36 C32 C31 119.3(5) . .
C33 C32 C31 123.7(6) . .
C34 C33 C32 120.2(6) . .
C34 C33 H33 119.9 . .
C32 C33 H33 119.9 . .
C33 C34 C35 119.4(6) . .
C33 C34 H34 120.3 . .
C35 C34 H34 120.3 . .
N4 C35 C34 123.0(6) . .
N4 C35 H35 118.5 . .
C34 C35 H35 118.5 . .
N4 C36 C32 122.5(5) . .
N4 C36 C37 118.3(5) . .
C32 C36 C37 119.2(5) . .
N5 C37 C29 122.6(5) . .
N5 C37 C36 117.4(5) . .
C29 C37 C36 120.0(5) . .

loop_
_geom_bond_atom_site_label_1
_geom_bond_atom_site_label_2
_geom_bond_distance
_geom_bond_site_symmetry_2
Cu1 N2 1.906(4) .
Cu1 N4 1.980(4) .
Cu1 N3 2.034(4) .
Cu1 N1 2.045(5) .
Cu1 N5 2.249(5) .
Fe1 C3 1.995(11) .
Fe1 C5 2.010(8) .
Fe1 C1 2.010(9) .
Fe1 C4 2.012(10) .
Fe1 C6 2.016(7) .
Fe1 C2 2.019(10) .
Fe1 C10 2.020(6) .
Fe1 C7 2.029(7) .
Fe1 C8 2.032(7) .
Fe1 C9 2.038(7) .
P1 F16 1.464(6) .
P1 F15 1.474(6) .
P1 F11 1.518(6) .
P1 F13 1.531(7) .
P1 F14 1.542(6) .
P1 F12 1.553(7) .
P2 F23 1.561(5) 5_655
P2 F23 1.561(5) .
P2 F22 1.566(5) 5_655
P2 F22 1.566(5) .
P2 F21 1.570(4) 5_655
P2 F21 1.570(4) .
P3 F34 1.547(6) .
P3 F34 1.547(6) 2_655
P3 F32 1.570(4) 2_655
P3 F32 1.570(4) .
P3 F33 1.570(7) .
P3 F31 1.592(6) .
N1 C18 1.335(7) .
N1 C14 1.345(7) .
N2 C13 1.331(7) .
N2 C20 1.346(7) .
N3 C25 1.329(7) .
N3 C21 1.343(7) .
N4 C35 1.328(7) .
N4 C36 1.362(7) .
N5 C26 1.311(7) .
N5 C37 1.364(7) .
C1 C2 1.351(16) .
C1 C5 1.413(15) .
C1 H1 0.9300 .
C2 C3 1.329(18) .
C2 H2 0.9300 .
C3 C4 1.358(17) .
C3 H3 0.9300 .
C4 C5 1.390(16) .
C4 H4 0.9300 .
C5 H5 0.9300 .
C6 C10 1.410(9) .
C6 C7 1.417(9) .
C6 H6 0.9300 .
C7 C8 1.385(10) .
C7 H7 0.9300 .
C8 C9 1.425(9) .
C8 H8 0.9300 .
C9 C10 1.443(8) .
C9 H9 0.9300 .
C10 C11 1.464(8) .
C11 C12 1.392(8) .
C11 C19 1.401(8) .
C12 C13 1.376(7) .
C12 H12 0.9300 .
C13 C14 1.467(8) .
C14 C15 1.382(8) .
C15 C16 1.371(9) .
C15 H15 0.9300 .
C16 C17 1.370(9) .
C16 H16 0.9300 .
C17 C18 1.371(8) .
C17 H17 0.9300 .
C18 H18 0.9300 .
C19 C20 1.376(7) .
C19 H19 0.9300 .
C20 C21 1.474(7) .
C21 C22 1.375(8) .
C22 C23 1.360(8) .
C22 H22 0.9300 .
C23 C24 1.378(9) .
C23 H23 0.9300 .
C24 C25 1.376(8) .
C24 H24 0.9300 .
C25 H25 0.9300 .
C26 C27 1.393(9) .
C26 H26 0.9300 .
C27 C28 1.352(9) .
C27 H27 0.9300 .
C28 C29 1.405(8) .
C28 H28 0.9300 .
C29 C37 1.399(8) .
C29 C30 1.431(8) .
C30 C31 1.331(9) .
C30 H30 0.9300 .
C31 C32 1.411(8) .
C31 H31 0.9300 .
C32 C36 1.396(7) .
C32 C33 1.402(8) .
C33 C34 1.345(9) .
C33 H33 0.9300 .
C34 C35 1.386(8) .
C34 H34 0.9300 .
C35 H35 0.9300 .
C36 C37 1.430(7) .
